data_7251401
loop_
_publ_author_name
'Kanagavel, Manimurugan'
'Nechipadappu, Sunil Kumar'

_publ_section_title
;
 Structural insights into the multi-component solid forms of aminocaproic
 acid and aminomethyl benzoic acid: mechanochemical approach for the
 preparation of salt forms
;
_journal_name_full CrystEngComm
_journal_paper_doi 10.1039/D5CE00830A
_journal_year 2026
_chemical_absolute_configuration syn
_chemical_formula_moiety 'C8 H9 N O2'
_chemical_formula_sum 'C8 H9 N O2'
_chemical_formula_weight 151.16
_chemical_name_systematic 'Aminomethyl benzoic acid'
_space_group_crystal_system orthorhombic
_space_group_IT_number 33
_space_group_name_Hall 'P 2c -2n'
_space_group_name_H-M_alt 'P n a 21'
_atom_sites_solution_hydrogens mixed
_atom_sites_solution_primary difmap
_atom_sites_solution_secondary difmap
_audit_creation_method SHELXL-2019/3
_audit_update_record
;
2025-06-10 deposited with the CCDC.	2025-11-18 downloaded from the CCDC.
;
_cell_angle_alpha 90
_cell_angle_beta 90
_cell_angle_gamma 90
_cell_formula_units_Z 4
_cell_length_a 13.6402(3)
_cell_length_b 8.6125(3)
_cell_length_c 6.3343(5)
_cell_measurement_reflns_used 4199
_cell_measurement_temperature 294(2)
_cell_measurement_theta_max 29.99
_cell_measurement_theta_min 2.29
_cell_volume 744.13(7)
_computing_cell_refinement '<i>SAINT</i> (Bruker, 2016)'
_computing_data_collection '<i>APEX3</i> (Bruker, 2016)'
_computing_data_reduction 'Bruker SAINT'
_computing_molecular_graphics 'Bruker SHELXTL'
_computing_publication_material 'Bruker SHELXTL'
_computing_structure_refinement 'SHELXL-2018/3 (Sheldrick, 2018)'
_computing_structure_solution 'SHELXT 2018/2 (Sheldrick, 2018)'
_diffrn_ambient_temperature 294(2)
_diffrn_measured_fraction_theta_full 1.000
_diffrn_measured_fraction_theta_max 0.996
_diffrn_measurement_device_type 'Bruker D8 QUEST PHOTON-100'
_diffrn_measurement_method '\w and \f'
_diffrn_radiation_type MoK\a
_diffrn_radiation_wavelength 0.71073
_diffrn_reflns_av_R_equivalents 0.0318
_diffrn_reflns_av_unetI/netI 0.0294
_diffrn_reflns_Laue_measured_fraction_full 1.000
_diffrn_reflns_Laue_measured_fraction_max 0.996
_diffrn_reflns_limit_h_max 19
_diffrn_reflns_limit_h_min -19
_diffrn_reflns_limit_k_max 12
_diffrn_reflns_limit_k_min -12
_diffrn_reflns_limit_l_max 9
_diffrn_reflns_limit_l_min -8
_diffrn_reflns_number 9260
_diffrn_reflns_point_group_measured_fraction_full 0.979
_diffrn_reflns_point_group_measured_fraction_max 0.948
_diffrn_reflns_theta_full 25.242
_diffrn_reflns_theta_max 30.641
_diffrn_reflns_theta_min 2.797
_exptl_absorpt_coefficient_mu 0.098
_exptl_absorpt_correction_T_max 0.7461
_exptl_absorpt_correction_T_min 0.6421
_exptl_absorpt_correction_type multi-scan
_exptl_absorpt_process_details
;
 SADABS 2016/2: Krause, L., Herbst-Irmer, R., Sheldrick G.M. & Stalke D.,
 J. Appl. Cryst. 48 (2015) 3-10
;
_exptl_crystal_colour Colorless
_exptl_crystal_density_diffrn 1.349
_exptl_crystal_description Block
_exptl_crystal_F_000 320
_exptl_crystal_recrystallization_method 'Re-crystallisation from solvent: chloroform'
_exptl_crystal_size_max 0.180
_exptl_crystal_size_mid 0.160
_exptl_crystal_size_min 0.090
_refine_diff_density_max 0.149
_refine_diff_density_min -0.180
_refine_diff_density_rms 0.037
_refine_ls_abs_structure_details
;
 Flack x determined using 725 quotients [(I+)-(I-)]/[(I+)+(I-)]
 (Parsons, Flack and Wagner, Acta Cryst. B69 (2013) 249-259).
;
_refine_ls_abs_structure_Flack -0.1(5)
_refine_ls_extinction_method none
_refine_ls_goodness_of_fit_ref 1.057
_refine_ls_hydrogen_treatment mixed
_refine_ls_matrix_type full
_refine_ls_number_parameters 112
_refine_ls_number_reflns 2176
_refine_ls_number_restraints 1
_refine_ls_restrained_S_all 1.057
_refine_ls_R_factor_all 0.0452
_refine_ls_R_factor_gt 0.0371
_refine_ls_shift/su_max 0.000
_refine_ls_shift/su_mean 0.000
_refine_ls_structure_factor_coef Fsqd
_refine_ls_weighting_details 'w=1/[\s^2^(Fo^2^)+(0.0491P)^2^+0.0612P] where P=(Fo^2^+2Fc^2^)/3'
_refine_ls_weighting_scheme calc
_refine_ls_wR_factor_gt 0.0908
_refine_ls_wR_factor_ref 0.0967
_reflns_Friedel_coverage 0.759
_reflns_Friedel_fraction_full 0.952
_reflns_Friedel_fraction_max 0.892
_reflns_number_gt 1880
_reflns_number_total 2176
_reflns_threshold_expression 'I > 2\s(I)'
_cod_data_source_file d5ce00830a2.cif
_cod_data_source_block KB1720_0m_a
_cod_database_code 7251401
_shelx_shelxl_version_number 2019/3
_shelx_space_group_comment
;
The symmetry employed for this shelxl refinement is uniquely defined
by the following loop, which should always be used as a source of
symmetry information in preference to the above space-group names.
They are only intended as comments.
;
_shelx_estimated_absorpt_t_min 0.983
_shelx_estimated_absorpt_t_max 0.991

loop_
_space_group_symop_operation_xyz
'x, y, z'
'-x, -y, z+1/2'
'x+1/2, -y+1/2, z'
'-x+1/2, y+1/2, z+1/2'

loop_
_atom_site_label
_atom_site_type_symbol
_atom_site_fract_x
_atom_site_fract_y
_atom_site_fract_z
_atom_site_U_iso_or_equiv
_atom_site_adp_type
_atom_site_occupancy
_atom_site_site_symmetry_order
_atom_site_calc_flag
_atom_site_refinement_flags_posn
_atom_site_refinement_flags_adp
_atom_site_refinement_flags_occupancy
_atom_site_disorder_assembly
_atom_site_disorder_group
C1 C 0.44924(13) 0.7078(2) 0.1996(4) 0.0399(5) Uani 1 1 d . . . . .
H1A H 0.448597 0.653229 0.065603 0.048 Uiso 1 1 calc R U . . .
H1B H 0.392219 0.675030 0.279519 0.048 Uiso 1 1 calc R U . . .
C2 C 0.54159(12) 0.6651(2) 0.3205(3) 0.0332(4) Uani 1 1 d . . . . .
C3 C 0.61377(13) 0.5781(2) 0.2219(3) 0.0363(4) Uani 1 1 d . . . . .
H3 H 0.604412 0.544159 0.083986 0.044 Uiso 1 1 calc R U . . .
C4 C 0.70038(11) 0.5410(2) 0.3278(3) 0.0347(4) Uani 1 1 d . . . . .
H4 H 0.747884 0.481142 0.260955 0.042 Uiso 1 1 calc R U . . .
C5 C 0.71593(11) 0.59320(18) 0.5326(3) 0.0299(3) Uani 1 1 d . . . . .
C6 C 0.64336(12) 0.68021(19) 0.6322(3) 0.0329(4) Uani 1 1 d . . . . .
H6 H 0.653011 0.715364 0.769464 0.039 Uiso 1 1 calc R U . . .
C7 C 0.55635(12) 0.71479(19) 0.5270(4) 0.0350(4) Uani 1 1 d . . . . .
H7 H 0.507787 0.771527 0.595342 0.042 Uiso 1 1 calc R U . . .
C8 C 0.81005(12) 0.5554(2) 0.6477(3) 0.0342(4) Uani 1 1 d . . . . .
N1 N 0.44357(10) 0.87759(18) 0.1606(3) 0.0312(3) Uani 1 1 d . . . . .
H1N H 0.505(2) 0.914(3) 0.135(5) 0.070(9) Uiso 1 1 d . . . . .
H2N H 0.4197(18) 0.931(3) 0.275(5) 0.049(7) Uiso 1 1 d . . . . .
H3N H 0.3998(17) 0.900(2) 0.054(5) 0.041(6) Uiso 1 1 d . . . . .
O1 O 0.87913(8) 0.49799(17) 0.5397(3) 0.0454(4) Uani 1 1 d . . . . .
O2 O 0.81383(12) 0.5834(2) 0.8392(3) 0.0633(5) Uani 1 1 d . . . . .

loop_
_atom_site_aniso_label
_atom_site_aniso_U_11
_atom_site_aniso_U_22
_atom_site_aniso_U_33
_atom_site_aniso_U_23
_atom_site_aniso_U_13
_atom_site_aniso_U_12
C1 0.0313(8) 0.0391(9) 0.0491(13) 0.0040(8) -0.0157(8) -0.0050(6)
C2 0.0289(7) 0.0349(8) 0.0357(11) 0.0038(7) -0.0094(7) -0.0039(6)
C3 0.0346(8) 0.0459(9) 0.0283(10) -0.0029(8) -0.0076(7) -0.0037(7)
C4 0.0267(7) 0.0454(9) 0.0321(10) -0.0019(8) -0.0005(7) 0.0007(6)
C5 0.0247(6) 0.0350(7) 0.0299(9) 0.0040(7) -0.0043(6) -0.0032(5)
C6 0.0326(8) 0.0366(8) 0.0295(10) -0.0015(7) -0.0059(7) -0.0002(6)
C7 0.0300(7) 0.0364(8) 0.0385(11) -0.0009(8) -0.0035(7) 0.0042(6)
C8 0.0255(7) 0.0415(9) 0.0355(12) 0.0048(8) -0.0075(7) -0.0030(6)
N1 0.0241(6) 0.0404(7) 0.0292(8) 0.0029(7) -0.0050(6) -0.0012(5)
O1 0.0256(5) 0.0655(9) 0.0452(9) 0.0137(7) -0.0004(6) 0.0059(5)
O2 0.0471(8) 0.1028(14) 0.0400(10) -0.0120(9) -0.0204(7) 0.0173(8)

loop_
_atom_type_symbol
_atom_type_description
_atom_type_scat_dispersion_real
_atom_type_scat_dispersion_imag
_atom_type_scat_source
C C 0.0033 0.0016 'International Tables Vol C Tables 4.2.6.8 and 6.1.1.4'
H H 0.0000 0.0000 'International Tables Vol C Tables 4.2.6.8 and 6.1.1.4'
N N 0.0061 0.0033 'International Tables Vol C Tables 4.2.6.8 and 6.1.1.4'
O O 0.0106 0.0060 'International Tables Vol C Tables 4.2.6.8 and 6.1.1.4'

loop_
_geom_angle_atom_site_label_1
_geom_angle_atom_site_label_2
_geom_angle_atom_site_label_3
_geom_angle
_geom_angle_site_symmetry_1
_geom_angle_site_symmetry_3
_geom_angle_publ_flag
N1 C1 C2 111.42(14) . . ?
N1 C1 H1A 109.3 . . ?
C2 C1 H1A 109.3 . . ?
N1 C1 H1B 109.3 . . ?
C2 C1 H1B 109.3 . . ?
H1A C1 H1B 108.0 . . ?
C3 C2 C7 119.16(16) . . ?
C3 C2 C1 119.52(19) . . ?
C7 C2 C1 121.30(17) . . ?
C2 C3 C4 120.57(18) . . ?
C2 C3 H3 119.7 . . ?
C4 C3 H3 119.7 . . ?
C5 C4 C3 120.26(16) . . ?
C5 C4 H4 119.9 . . ?
C3 C4 H4 119.9 . . ?
C4 C5 C6 119.26(15) . . ?
C4 C5 C8 120.70(15) . . ?
C6 C5 C8 120.05(16) . . ?
C5 C6 C7 120.24(17) . . ?
C5 C6 H6 119.9 . . ?
C7 C6 H6 119.9 . . ?
C2 C7 C6 120.48(17) . . ?
C2 C7 H7 119.8 . . ?
C6 C7 H7 119.8 . . ?
O2 C8 O1 125.10(17) . . ?
O2 C8 C5 117.79(17) . . ?
O1 C8 C5 117.11(16) . . ?
C1 N1 H1N 108.4(17) . . ?
C1 N1 H2N 112.4(16) . . ?
H1N N1 H2N 107(2) . . ?
C1 N1 H3N 111.2(13) . . ?
H1N N1 H3N 113(2) . . ?
H2N N1 H3N 104(2) . . ?

loop_
_geom_bond_atom_site_label_1
_geom_bond_atom_site_label_2
_geom_bond_distance
_geom_bond_site_symmetry_2
_geom_bond_publ_flag
C1 N1 1.485(2) . ?
C1 C2 1.519(2) . ?
C1 H1A 0.9700 . ?
C1 H1B 0.9700 . ?
C2 C3 1.386(3) . ?
C2 C7 1.391(3) . ?
C3 C4 1.396(2) . ?
C3 H3 0.9300 . ?
C4 C5 1.389(3) . ?
C4 H4 0.9300 . ?
C5 C6 1.393(2) . ?
C5 C8 1.512(2) . ?
C6 C7 1.393(2) . ?
C6 H6 0.9300 . ?
C7 H7 0.9300 . ?
C8 O2 1.238(3) . ?
C8 O1 1.265(2) . ?
N1 H1N 0.91(3) . ?
N1 H2N 0.92(3) . ?
N1 H3N 0.92(3) . ?

loop_
_geom_hbond_atom_site_label_D
_geom_hbond_atom_site_label_H
_geom_hbond_atom_site_label_A
_geom_hbond_distance_DH
_geom_hbond_distance_HA
_geom_hbond_distance_DA
_geom_hbond_angle_DHA
_geom_hbond_site_symmetry_A
_geom_hbond_publ_flag
N1 H1N O1 0.91(3) 1.84(3) 2.7407(19) 170(3) 4_654 yes
N1 H2N O1 0.92(3) 1.87(3) 2.772(2) 168(2) 3_465 yes
N1 H3N O2 0.92(3) 1.80(3) 2.718(2) 172(2) 3_464 yes
